data_7011606
loop_
_publ_author_name
'Fan, Jian'
'Sui, Bin'
'Okamura, Taka-aki'
'Sun, Wei-Yin'
'Tang, Wen-Xia'
'Ueyama, Norikazu'

_publ_section_title
;
 Synthesis, structures and properties of two-dimensional honeycomb and
 stepwise networks from self-assembly of tripodal ligand
 1,3,5-tris(imidazol-1-ylmethyl)-2,4,6-trimethylbenzene with metal salts
;
_journal_coden_ASTM JCSDAA
_journal_issue 20
_journal_name_full 'Journal of the Chemical Society, Dalton Transactions'
_journal_page_first 3868
_journal_page_last 3873
_journal_paper_doi 10.1039/b202138b
_journal_year 2002
_chemical_formula_moiety 'C42 H48 Cl2 N12 O8 Zn '
_chemical_formula_sum 'C42 H48 Cl2 N12 O8 Zn'
_chemical_formula_weight 985.19
_chemical_name_systematic
; 
[Zn(L)2](ClO4)2 (1) 
;
_space_group_IT_number 148
_symmetry_cell_setting rhombohedral
_symmetry_Int_Tables_number 148
_symmetry_space_group_name_Hall '-P 3*'
_symmetry_space_group_name_H-M 'R -3 :R'
_atom_sites_solution_hydrogens geom
_atom_sites_solution_primary direct
_atom_sites_solution_secondary difmap
_audit_creation_date 'Thu Jan  4 15:57:06 2001'
_audit_creation_method SHELXL-97
_cell_angle_alpha 46.194(2)
_cell_angle_beta 46.194(2)
_cell_angle_gamma 46.194(2)
_cell_formula_units_Z 1
_cell_length_a 13.5818(8)
_cell_length_b 13.5818(8)
_cell_length_c 13.5818(8)
_cell_measurement_reflns_used 11586
_cell_measurement_temperature 200
_cell_measurement_theta_max 27.4
_cell_measurement_theta_min 2.3
_cell_volume 1190.71(13)
_computing_structure_refinement 'SHELXL-97 (Sheldrick, 1997)'
_computing_structure_solution 'SHELXS-97 (Sheldrick, 1990)'
_diffrn_ambient_temperature 200
_diffrn_detector_area_resol_mean 10.00
_diffrn_measured_fraction_theta_full 0.999
_diffrn_measured_fraction_theta_max 0.999
_diffrn_measurement_device_type 'Rigaku RAXIS-RAPID Imaging Plate'
_diffrn_measurement_method \w
_diffrn_radiation_monochromator graphite
_diffrn_radiation_source 'fine-focus sealed tube'
_diffrn_radiation_type MoK\a
_diffrn_radiation_wavelength 0.71069
_diffrn_reflns_av_R_equivalents 0.0410
_diffrn_reflns_av_sigmaI/netI 0.1298
_diffrn_reflns_limit_h_max 17
_diffrn_reflns_limit_h_min -17
_diffrn_reflns_limit_k_max 16
_diffrn_reflns_limit_k_min -16
_diffrn_reflns_limit_l_max 15
_diffrn_reflns_limit_l_min -15
_diffrn_reflns_number 3599
_diffrn_reflns_theta_full 27.48
_diffrn_reflns_theta_max 27.48
_diffrn_reflns_theta_min 2.28
_exptl_absorpt_coefficient_mu 0.691
_exptl_absorpt_correction_T_max 0.933
_exptl_absorpt_correction_T_min 0.417
_exptl_absorpt_correction_type multi-scan
_exptl_absorpt_process_details '(Higashi, 1995)'
_exptl_crystal_colour colorless
_exptl_crystal_density_diffrn 1.374
_exptl_crystal_density_method 'not measured'
_exptl_crystal_description platelet
_exptl_crystal_F_000 512
_exptl_crystal_size_max 0.200
_exptl_crystal_size_mid 0.200
_exptl_crystal_size_min 0.100
_refine_diff_density_max 0.487
_refine_diff_density_min -0.261
_refine_diff_density_rms 0.062
_refine_ls_extinction_method none
_refine_ls_goodness_of_fit_ref 0.979
_refine_ls_hydrogen_treatment mixed
_refine_ls_matrix_type full
_refine_ls_number_parameters 100
_refine_ls_number_reflns 1833
_refine_ls_number_restraints 18
_refine_ls_restrained_S_all 0.974
_refine_ls_R_factor_all 0.0818
_refine_ls_R_factor_gt 0.0481
_refine_ls_shift/su_max 0.000
_refine_ls_shift/su_mean 0.000
_refine_ls_structure_factor_coef Fsqd
_refine_ls_weighting_details 'calc w==1/[\s^2^(Fo^2^)+(0.0400P)^2^+0.0000P] where P==(Fo^2^+2Fc^2^)/3'
_refine_ls_weighting_scheme calc
_refine_ls_wR_factor_gt 0.1071
_refine_ls_wR_factor_ref 0.1126
_reflns_number_gt 1039
_reflns_number_total 1833
_reflns_threshold_expression >2sigma(I)
_cod_data_source_file b202138b.txt
_cod_data_source_block 1
_cod_original_cell_volume 1190.71(12)
_cod_original_sg_symbol_H-M 'R -3'
_cod_database_code 7011606

loop_
_symmetry_equiv_pos_as_xyz
'x, y, z'
'z, x, y'
'y, z, x'
'-x, -y, -z'
'-z, -x, -y'
'-y, -z, -x'

loop_
_atom_site_label
_atom_site_type_symbol
_atom_site_fract_x
_atom_site_fract_y
_atom_site_fract_z
_atom_site_U_iso_or_equiv
_atom_site_adp_type
_atom_site_occupancy
_atom_site_symmetry_multiplicity
_atom_site_calc_flag
_atom_site_refinement_flags
_atom_site_disorder_assembly
_atom_site_disorder_group
Zn1 Zn 0.0000 0.0000 0.0000 0.0461(3) Uani 1 6 d S . .
Cl1 Cl 0.17219(3) 0.17219(3) 0.17219(3) 0.0402(3) Uani 1 3 d SU . .
O1 O 0.21065(13) 0.21065(13) 0.21065(13) 0.1106(18) Uani 1 3 d SU . .
O2 O 0.1252(3) 0.3013(3) 0.0555(3) 0.0894(9) Uani 1 1 d U . .
N11 N -0.1090(3) 0.2247(3) -0.3611(3) 0.0458(6) Uani 1 1 d . . .
N12 N -0.0236(3) 0.1279(3) -0.2078(3) 0.0482(6) Uani 1 1 d . . .
C1 C -0.3269(3) 0.4118(3) -0.4318(3) 0.0385(6) Uani 1 1 d . . .
C2 C -0.4665(3) 0.4285(3) -0.3090(3) 0.0404(6) Uani 1 1 d . . .
C11 C -0.1977(3) 0.2583(3) -0.4145(3) 0.0475(7) Uani 1 1 d . . .
H1 H -0.2379 0.1816 -0.3432 0.082 Uiso 1 1 calc R . .
H2 H -0.1311 0.2515 -0.5122 0.082 Uiso 1 1 calc R . .
C12 C -0.1199(4) 0.1437(4) -0.2223(3) 0.0538(8) Uani 1 1 d . . .
H3 H -0.1911 0.1011 -0.1408 0.082 Uiso 1 1 calc R . .
C13 C 0.0548(5) 0.2019(6) -0.3450(4) 0.1104(19) Uani 1 1 d . . .
H4 H 0.1359 0.2096 -0.3721 0.082 Uiso 1 1 calc R . .
C14 C 0.0023(6) 0.2647(6) -0.4403(5) 0.128(2) Uani 1 1 d . . .
H5 H 0.0374 0.3259 -0.5442 0.137 Uiso 1 1 calc R . .
C21 C -0.4841(4) 0.2974(3) -0.1576(3) 0.0562(9) Uani 1 1 d . . .
H6 H -0.5899 0.3145 -0.0964 0.082 Uiso 1 1 calc R . .
H7 H -0.4479 0.2871 -0.1076 0.082 Uiso 1 1 calc R . .
H8 H -0.4260 0.2057 -0.1710 0.082 Uiso 1 1 calc R . .

loop_
_atom_site_aniso_label
_atom_site_aniso_U_11
_atom_site_aniso_U_22
_atom_site_aniso_U_33
_atom_site_aniso_U_23
_atom_site_aniso_U_13
_atom_site_aniso_U_12
Zn1 0.0466(3) 0.0466(3) 0.0466(3) -0.01917(18) -0.01917(18) -0.01917(18)
Cl1 0.0335(4) 0.0335(4) 0.0335(4) -0.0116(2) -0.0116(2) -0.0116(2)
O1 0.130(3) 0.130(3) 0.130(3) -0.0590(15) -0.0590(15) -0.0590(15)
O2 0.0685(17) 0.0596(16) 0.0475(14) -0.0026(12) -0.0317(13) -0.0085(13)
N11 0.0445(14) 0.0432(14) 0.0388(14) -0.0128(11) -0.0185(12) -0.0170(12)
N12 0.0482(15) 0.0455(15) 0.0495(15) -0.0174(13) -0.0230(12) -0.0177(12)
C1 0.0415(16) 0.0398(15) 0.0450(17) -0.0212(14) -0.0203(13) -0.0135(13)
C2 0.0474(17) 0.0398(16) 0.0439(17) -0.0183(13) -0.0194(14) -0.0190(14)
C11 0.0510(18) 0.0480(18) 0.0472(18) -0.0243(15) -0.0208(15) -0.0160(15)
C12 0.055(2) 0.058(2) 0.0428(18) -0.0142(16) -0.0195(16) -0.0286(17)
C13 0.118(4) 0.150(5) 0.062(3) 0.025(3) -0.054(3) -0.106(4)
C14 0.121(4) 0.182(6) 0.050(2) 0.031(3) -0.046(3) -0.120(4)
C21 0.055(2) 0.0453(18) 0.0457(18) -0.0134(15) -0.0160(16) -0.0232(16)

loop_
_atom_type_symbol
_atom_type_description
_atom_type_scat_dispersion_real
_atom_type_scat_dispersion_imag
_atom_type_scat_source
Zn Zn 0.2839 1.4301 'International Tables Vol C Tables 4.2.6.8 and 6.1.1.4'
Cl Cl 0.1484 0.1585 'International Tables Vol C Tables 4.2.6.8 and 6.1.1.4'
O O 0.0106 0.0060 'International Tables Vol C Tables 4.2.6.8 and 6.1.1.4'
N N 0.0061 0.0033 'International Tables Vol C Tables 4.2.6.8 and 6.1.1.4'
C C 0.0033 0.0016 'International Tables Vol C Tables 4.2.6.8 and 6.1.1.4'
H H 0.0000 0.0000 'International Tables Vol C Tables 4.2.6.8 and 6.1.1.4'

loop_
_geom_angle_atom_site_label_1
_geom_angle_atom_site_label_2
_geom_angle_atom_site_label_3
_geom_angle
_geom_angle_site_symmetry_1
_geom_angle_site_symmetry_3
_geom_angle_publ_flag
N12 Zn1 N12 180.0 . 4 ?
N12 Zn1 N12 89.57(9) . 6 ?
N12 Zn1 N12 90.42(9) 4 6 ?
N12 Zn1 N12 89.58(9) . 5 ?
N12 Zn1 N12 90.42(9) 4 5 ?
N12 Zn1 N12 90.42(9) 6 5 ?
N12 Zn1 N12 90.42(9) . 2 ?
N12 Zn1 N12 89.58(9) 4 2 ?
N12 Zn1 N12 89.58(9) 6 2 ?
N12 Zn1 N12 180.0 5 2 ?
N12 Zn1 N12 90.42(9) . 3 ?
N12 Zn1 N12 89.58(9) 4 3 ?
N12 Zn1 N12 180.0 6 3 ?
N12 Zn1 N12 89.58(9) 5 3 ?
N12 Zn1 N12 90.42(9) 2 3 ?
O1 Cl1 O2 107.21(14) . 2 ?
O1 Cl1 O2 107.21(14) . . ?
O2 Cl1 O2 111.63(13) 2 . ?
O1 Cl1 O2 107.21(14) . 3 ?
O2 Cl1 O2 111.63(13) 2 3 ?
O2 Cl1 O2 111.63(13) . 3 ?
C12 N11 C14 104.4(3) . . ?
C12 N11 C11 126.9(3) . . ?
C14 N11 C11 128.7(3) . . ?
C12 N12 C13 104.5(3) . . ?
C12 N12 Zn1 125.8(2) . . ?
C13 N12 Zn1 129.7(5) . . ?
C2 C1 C2 120.5(3) 2_564 . ?
C2 C1 C11 120.0(3) 2_564 . ?
C2 C1 C11 119.4(3) . . ?
C1 C2 C1 119.5(3) 3_465 . ?
C1 C2 C21 120.3(3) 3_465 . ?
C1 C2 C21 120.1(3) . . ?
N11 C11 C1 113.6(2) . . ?
N11 C11 H1 108.8 . . ?
C1 C11 H1 108.8 . . ?
N11 C11 H2 108.8 . . ?
C1 C11 H2 108.8 . . ?
H1 C11 H2 107.7 . . ?
N12 C12 N11 113.8(3) . . ?
N12 C12 H3 123.1 . . ?
N11 C12 H3 123.1 . . ?
N12 C13 C14 109.9(8) . . ?
N12 C13 H4 125.1 . . ?
C14 C13 H4 125.1 . . ?
N11 C14 C13 107.4(3) . . ?
N11 C14 H5 126.3 . . ?
C13 C14 H5 126.3 . . ?
C2 C21 H6 109.5 . . ?
C2 C21 H7 109.5 . . ?
H6 C21 H7 109.5 . . ?
C2 C21 H8 109.5 . . ?
H6 C21 H8 109.5 . . ?
H7 C21 H8 109.5 . . ?

loop_
_geom_bond_atom_site_label_1
_geom_bond_atom_site_label_2
_geom_bond_distance
_geom_bond_site_symmetry_2
_geom_bond_publ_flag
Zn1 N12 2.186(5) . ?
Zn1 N12 2.186(5) 4 ?
Zn1 N12 2.186(5) 6 ?
Zn1 N12 2.186(5) 5 ?
Zn1 N12 2.186(5) 2 ?
Zn1 N12 2.186(5) 3 ?
Cl1 O1 1.397(2) . ?
Cl1 O2 1.413(2) 2 ?
Cl1 O2 1.413(2) . ?
Cl1 O2 1.413(2) 3 ?
N11 C12 1.325(4) . ?
N11 C14 1.347(11) . ?
N11 C11 1.475(8) . ?
N12 C12 1.306(9) . ?
N12 C13 1.326(4) . ?
C1 C2 1.402(4) 2_564 ?
C1 C2 1.407(4) . ?
C1 C11 1.519(4) . ?
C2 C1 1.402(4) 3_465 ?
C2 C21 1.515(4) . ?
C11 H1 0.9900 . ?
C11 H2 0.9900 . ?
C12 H3 0.9500 . ?
C13 C14 1.349(12) . ?
C13 H4 0.9500 . ?
C14 H5 0.9500 . ?
C21 H6 0.9800 . ?
C21 H7 0.9800 . ?
C21 H8 0.9800 . ?

loop_
_geom_torsion_atom_site_label_1
_geom_torsion_atom_site_label_2
_geom_torsion_atom_site_label_3
_geom_torsion_atom_site_label_4
_geom_torsion
_geom_torsion_site_symmetry_1
_geom_torsion_site_symmetry_2
_geom_torsion_site_symmetry_3
_geom_torsion_site_symmetry_4
_geom_torsion_publ_flag
N12 Zn1 N12 C12 -123(3) 4 . . . ?
N12 Zn1 N12 C12 -100.0(2) 6 . . . ?
N12 Zn1 N12 C12 169.6(3) 5 . . . ?
N12 Zn1 N12 C12 -10.4(3) 2 . . . ?
N12 Zn1 N12 C12 80.0(2) 3 . . . ?
N12 Zn1 N12 C13 59(3) 4 . . . ?
N12 Zn1 N12 C13 82.1(4) 6 . . . ?
N12 Zn1 N12 C13 -8.3(4) 5 . . . ?
N12 Zn1 N12 C13 171.7(4) 2 . . . ?
N12 Zn1 N12 C13 -97.9(4) 3 . . . ?
C2 C1 C2 C1 -0.3(5) 2_564 . . 3_465 ?
C11 C1 C2 C1 -176.4(5) . . . 3_465 ?
C2 C1 C2 C21 -178.6(5) 2_564 . . . ?
C11 C1 C2 C21 5.2(4) . . . . ?
C12 N11 C11 C1 99.2(4) . . . . ?
C14 N11 C11 C1 -82.6(5) . . . . ?
C2 C1 C11 N11 95.4(3) 2_564 . . . ?
C2 C1 C11 N11 -88.6(3) . . . . ?
C13 N12 C12 N11 -0.4(4) . . . . ?
Zn1 N12 C12 N11 -178.77(18) . . . . ?
C14 N11 C12 N12 -0.8(4) . . . . ?
C11 N11 C12 N12 177.8(3) . . . . ?
C12 N12 C13 C14 1.5(6) . . . . ?
Zn1 N12 C13 C14 179.8(3) . . . . ?
C12 N11 C14 C13 1.7(5) . . . . ?
C11 N11 C14 C13 -176.9(4) . . . . ?
N12 C13 C14 N11 -2.0(6) . . . . ?
